data_7037560
loop_
_publ_author_name
'Huang, Xing-Cai'
'Zhang, Ming'
'Wu, Dayu'
'Shao, Dong'
'Zhao, Xin-Hua'
'Huang, Wei'
'Wang, Xin-Yi'

_publ_section_title
;
 Single molecule magnet behavior observed in a 1-D dysprosium chain with
 quasi-D5h symmetry.
;
_journal_issue 48
_journal_name_full 'Dalton transactions (Cambridge, England : 2003)'
_journal_page_first 20834
_journal_page_last 20838
_journal_paper_doi 10.1039/c5dt04147c
_journal_volume 44
_journal_year 2015
_chemical_formula_sum 'C32 H33 Ho N3 O8 P'
_chemical_formula_weight 783.51
_chemical_name_systematic
; 
 ? 
;
_space_group_IT_number 14
_symmetry_cell_setting monoclinic
_symmetry_space_group_name_Hall '-P 2ybc'
_symmetry_space_group_name_H-M 'P 1 21/c 1'
_atom_sites_solution_hydrogens geom
_atom_sites_solution_primary direct
_atom_sites_solution_secondary difmap
_audit_creation_method SHELXL-97
_audit_update_record
;
2015-10-20 deposited with the CCDC.
2015-11-11 downloaded from the CCDC.
;
_cell_angle_alpha 90.00
_cell_angle_beta 113.817(6)
_cell_angle_gamma 90.00
_cell_formula_units_Z 4
_cell_length_a 10.990(2)
_cell_length_b 11.579(2)
_cell_length_c 27.216(5)
_cell_measurement_reflns_used 6050
_cell_measurement_temperature 293(2)
_cell_measurement_theta_max 26.56
_cell_measurement_theta_min 2.56
_cell_volume 3168.4(10)
_computing_cell_refinement 'Bruker SAINT'
_computing_data_collection 'Bruker Apex II'
_computing_data_reduction 'Bruker SAINT'
_computing_molecular_graphics Diamond
_computing_publication_material 'SHELXL-97 (Sheldrick, 2008)'
_computing_structure_refinement 'SHELXL-97 (Sheldrick, 2008)'
_computing_structure_solution 'SHELXS-97 (Sheldrick, 2008)'
_diffrn_ambient_temperature 293(2)
_diffrn_measured_fraction_theta_full 0.995
_diffrn_measured_fraction_theta_max 0.995
_diffrn_measurement_device_type 'Bruker Apex II'
_diffrn_measurement_method 'phi and omega scans'
_diffrn_radiation_monochromator graphite
_diffrn_radiation_source 'fine-focus sealed tube'
_diffrn_radiation_type MoK\a
_diffrn_radiation_wavelength 0.71073
_diffrn_reflns_av_R_equivalents 0.0367
_diffrn_reflns_av_sigmaI/netI 0.0421
_diffrn_reflns_limit_h_max 13
_diffrn_reflns_limit_h_min -13
_diffrn_reflns_limit_k_max 14
_diffrn_reflns_limit_k_min -14
_diffrn_reflns_limit_l_max 27
_diffrn_reflns_limit_l_min -33
_diffrn_reflns_number 17969
_diffrn_reflns_theta_full 26.00
_diffrn_reflns_theta_max 26.00
_diffrn_reflns_theta_min 1.94
_exptl_absorpt_coefficient_mu 2.603
_exptl_absorpt_correction_T_max 0.7120
_exptl_absorpt_correction_T_min 0.5739
_exptl_absorpt_correction_type multi-scan
_exptl_absorpt_process_details 'SADABS: Bruker, 2000'
_exptl_crystal_colour yellow
_exptl_crystal_density_diffrn 1.643
_exptl_crystal_density_method 'not measured'
_exptl_crystal_description block
_exptl_crystal_F_000 1568
_exptl_crystal_size_max 0.24
_exptl_crystal_size_mid 0.20
_exptl_crystal_size_min 0.14
_refine_diff_density_max 1.460
_refine_diff_density_min -1.869
_refine_diff_density_rms 0.100
_refine_ls_extinction_method none
_refine_ls_goodness_of_fit_ref 1.064
_refine_ls_hydrogen_treatment constr
_refine_ls_matrix_type full
_refine_ls_number_parameters 408
_refine_ls_number_reflns 6206
_refine_ls_number_restraints 144
_refine_ls_restrained_S_all 1.087
_refine_ls_R_factor_all 0.0480
_refine_ls_R_factor_gt 0.0357
_refine_ls_shift/su_max 0.006
_refine_ls_shift/su_mean 0.000
_refine_ls_structure_factor_coef Fsqd
_refine_ls_weighting_details 'calc w=1/[\s^2^(Fo^2^)+(0.0249P)^2^+7.0642P] where P=(Fo^2^+2Fc^2^)/3'
_refine_ls_weighting_scheme calc
_refine_ls_wR_factor_gt 0.0744
_refine_ls_wR_factor_ref 0.0798
_reflns_number_gt 5115
_reflns_number_total 6206
_reflns_threshold_expression >2sigma(I)
_cod_data_source_file c5dt04147c2.cif
_cod_data_source_block 6-HovaldienPOH
_cod_depositor_comments
;
The following automatic conversions were performed:

'_symmetry_cell_setting' value 'Monoclinic' changed to 'monoclinic'
according to
/usr/data/users/saulius/crontab/automatic-downloads/current/RSC/lib/dictionaries/cif_core.dic
dictionary named 'cif_core.dic' version 2.4.2 from 2011-04-26.

'_exptl_absorpt_correction_type' value 'Multi-Scan' changed to
'multi-scan' according to
/usr/data/users/saulius/crontab/automatic-downloads/current/RSC/lib/dictionaries/cif_core.dic
dictionary named 'cif_core.dic' version 2.4.2 from 2011-04-26.

Automatic conversion script
Id: cif_fix_values 4268 2015-11-12 08:31:59Z antanas 
;
_cod_original_sg_symbol_H-M P2(1)/c
_cod_database_code 7037560

loop_
_symmetry_equiv_pos_as_xyz
'x, y, z'
'-x, y+1/2, -z+1/2'
'-x, -y, -z'
'x, -y-1/2, z-1/2'

loop_
_atom_site_label
_atom_site_type_symbol
_atom_site_fract_x
_atom_site_fract_y
_atom_site_fract_z
_atom_site_U_iso_or_equiv
_atom_site_adp_type
_atom_site_occupancy
_atom_site_symmetry_multiplicity
_atom_site_calc_flag
_atom_site_refinement_flags
Ho1 Ho 0.425388(11) 0.444818(10) 0.750111(5) 0.02755(3) Uani 1 1 d .
C1 C 0.5012(3) 0.5209(2) 0.64883(11) 0.0384(8) Uani 1 1 d .
C2 C 0.4416(3) 0.5629(3) 0.59600(11) 0.0450(8) Uani 1 1 d .
C3 C 0.5095(3) 0.5647(3) 0.56350(13) 0.0591(10) Uani 1 1 d .
H3 H 0.4691 0.5958 0.5292 0.071 Uiso 1 1 calc R
C4 C 0.6366(3) 0.5213(4) 0.58073(14) 0.0669(11) Uani 1 1 d .
H4 H 0.6811 0.5222 0.5580 0.080 Uiso 1 1 calc R
C5 C 0.6965(3) 0.4772(3) 0.63102(13) 0.0588(10) Uani 1 1 d .
H5 H 0.7829 0.4489 0.6430 0.071 Uiso 1 1 calc R
C6 C 0.6289(3) 0.4742(3) 0.66515(12) 0.0444(8) Uani 1 1 d .
C7 C 0.6949(3) 0.4154(3) 0.71582(12) 0.0447(9) Uani 1 1 d .
H7 H 0.7832 0.3949 0.7250 0.054 Uiso 1 1 calc R
C8 C 0.7302(3) 0.3141(3) 0.79405(13) 0.0521(10) Uani 1 1 d .
H8A H 0.7108 0.2337 0.7838 0.063 Uiso 1 1 calc R
H8B H 0.8231 0.3279 0.8015 0.063 Uiso 1 1 calc R
C9 C 0.7074(3) 0.3367(3) 0.84280(13) 0.0534(10) Uani 1 1 d .
H9A H 0.7569 0.2813 0.8704 0.064 Uiso 1 1 calc R
H9B H 0.7392 0.4134 0.8562 0.064 Uiso 1 1 calc R
C10 C 0.5371(3) 0.3569(3) 0.87714(11) 0.0479(9) Uani 1 1 d .
H10A H 0.5628 0.4362 0.8880 0.057 Uiso 1 1 calc R
H10B H 0.5865 0.3069 0.9072 0.057 Uiso 1 1 calc R
C11 C 0.3912(3) 0.3423(3) 0.86180(13) 0.0546(10) Uani 1 1 d .
H11A H 0.3663 0.2622 0.8527 0.065 Uiso 1 1 calc R
H11B H 0.3692 0.3634 0.8917 0.065 Uiso 1 1 calc R
C12 C 0.2156(3) 0.4669(3) 0.81603(12) 0.0458(9) Uani 1 1 d .
H12 H 0.1987 0.4550 0.8465 0.055 Uiso 1 1 calc R
C13 C 0.1240(3) 0.5391(3) 0.77578(13) 0.0459(9) Uani 1 1 d .
C14 C 0.0235(3) 0.5925(4) 0.78724(16) 0.0698(12) Uani 1 1 d .
H14 H 0.0205 0.5807 0.8205 0.084 Uiso 1 1 calc R
C15 C -0.0692(4) 0.6610(4) 0.75067(17) 0.0832(14) Uani 1 1 d .
H15 H -0.1333 0.6976 0.7593 0.100 Uiso 1 1 calc R
C16 C -0.0681(3) 0.6760(3) 0.70093(17) 0.0647(12) Uani 1 1 d .
H16 H -0.1323 0.7224 0.6758 0.078 Uiso 1 1 calc R
C17 C 0.0261(3) 0.6235(3) 0.68781(14) 0.0483(10) Uani 1 1 d .
C18 C 0.1283(3) 0.5553(2) 0.72579(12) 0.0398(8) Uani 1 1 d .
C19 C 0.2149(3) 0.5294(3) 0.57430(16) 0.0662(13) Uani 1 1 d .
H19A H 0.2303 0.4560 0.5614 0.099 Uiso 1 1 calc R
H19B H 0.1296 0.5586 0.5505 0.099 Uiso 1 1 calc R
H19C H 0.2165 0.5201 0.6096 0.099 Uiso 1 1 calc R
C20 C -0.0570(4) 0.7085(4) 0.60076(17) 0.0820(16) Uani 1 1 d .
H20A H -0.1462 0.6829 0.5924 0.123 Uiso 1 1 calc R
H20B H -0.0404 0.7079 0.5687 0.123 Uiso 1 1 calc R
H20C H -0.0458 0.7854 0.6150 0.123 Uiso 1 1 calc R
C21 C 0.1131(3) 0.1753(3) 0.61078(13) 0.0486(9) Uani 1 1 d U
C22 C 0.0322(4) 0.1079(4) 0.56897(16) 0.0766(13) Uani 1 1 d U
H22 H 0.0571 0.0327 0.5653 0.092 Uiso 1 1 calc R
C23 C -0.0859(4) 0.1520(5) 0.53239(18) 0.0934(15) Uani 1 1 d U
H23 H -0.1417 0.1066 0.5041 0.112 Uiso 1 1 calc R
C24 C -0.1201(4) 0.2619(4) 0.53797(17) 0.0871(14) Uani 1 1 d U
H24 H -0.1985 0.2926 0.5126 0.105 Uiso 1 1 calc R
C25 C -0.0411(4) 0.3287(4) 0.58051(16) 0.0745(12) Uani 1 1 d U
H25 H -0.0674 0.4034 0.5843 0.089 Uiso 1 1 calc R
C26 C 0.0775(3) 0.2852(3) 0.61782(14) 0.0566(10) Uani 1 1 d U
H26 H 0.1316 0.3296 0.6469 0.068 Uiso 1 1 calc R
C27 C 0.4350(3) 0.2178(3) 0.59624(11) 0.0492(9) Uani 1 1 d U
C28 C 0.5657(3) 0.1936(3) 0.61114(14) 0.0594(10) Uani 1 1 d U
H28 H 0.6258 0.2016 0.6467 0.071 Uiso 1 1 calc R
C29 C 0.6075(4) 0.1569(4) 0.57233(16) 0.0792(12) Uani 1 1 d U
H29 H 0.6969 0.1408 0.5814 0.095 Uiso 1 1 calc R
C30 C 0.5174(5) 0.1443(5) 0.52067(17) 0.0961(13) Uani 1 1 d U
H30 H 0.5457 0.1200 0.4944 0.115 Uiso 1 1 calc R
C31 C 0.3863(5) 0.1669(5) 0.50720(17) 0.1050(15) Uani 1 1 d U
H31 H 0.3249 0.1557 0.4721 0.126 Uiso 1 1 calc R
C32 C 0.3445(4) 0.2064(4) 0.54558(15) 0.0846(13) Uani 1 1 d U
H32 H 0.2557 0.2247 0.5366 0.102 Uiso 1 1 calc R
N1 N 0.6459(2) 0.3886(2) 0.74918(10) 0.0407(7) Uani 1 1 d .
N2 N 0.5674(2) 0.3280(2) 0.83148(9) 0.0418(7) Uani 1 1 d .
H2 H 0.5442 0.2527 0.8234 0.050 Uiso 1 1 calc R
N3 N 0.3184(2) 0.4163(2) 0.81544(9) 0.0368(6) Uani 1 1 d .
O1 O 0.43778(18) 0.52593(17) 0.68016(7) 0.0391(5) Uani 1 1 d .
O2 O 0.3150(2) 0.6078(2) 0.57638(8) 0.0550(7) Uani 1 1 d .
O3 O 0.22217(17) 0.51330(18) 0.71357(8) 0.0405(6) Uani 1 1 d .
O4 O 0.0339(2) 0.6332(2) 0.63937(10) 0.0597(8) Uani 1 1 d .
O5 O 0.35709(17) 0.26737(16) 0.71635(7) 0.0363(5) Uani 1 1 d .
O6 O 0.46629(18) 0.09141(16) 0.69639(7) 0.0377(5) Uani 1 1 d .
O7 O 0.2307(2) 0.12322(17) 0.64527(9) 0.0482(7) Uani 1 1 d .
O8 O 0.3931(2) 0.26171(17) 0.63444(7) 0.0438(6) Uani 1 1 d .
P1 P 0.36788(7) 0.18602(6) 0.67711(3) 0.03149(18) Uani 1 1 d .

loop_
_atom_site_aniso_label
_atom_site_aniso_U_11
_atom_site_aniso_U_22
_atom_site_aniso_U_33
_atom_site_aniso_U_23
_atom_site_aniso_U_13
_atom_site_aniso_U_12
Ho1 0.02799(5) 0.02449(5) 0.03025(5) -0.00082(5) 0.01182(4) 0.00146(5)
C1 0.0502(14) 0.0292(14) 0.0381(13) -0.0047(11) 0.0201(11) -0.0079(12)
C2 0.0572(15) 0.0384(15) 0.0413(13) -0.0035(13) 0.0218(12) -0.0128(14)
C3 0.085(2) 0.0541(19) 0.0435(14) -0.0013(15) 0.0316(14) -0.0190(18)
C4 0.0780(18) 0.084(3) 0.0583(16) -0.0129(17) 0.0473(13) -0.0219(19)
C5 0.0555(16) 0.067(2) 0.0650(18) -0.0133(16) 0.0360(13) -0.0119(16)
C6 0.0478(13) 0.0453(17) 0.0502(14) -0.0049(13) 0.0301(11) -0.0083(13)
C7 0.0326(12) 0.0490(18) 0.0568(16) -0.0055(14) 0.0223(11) -0.0015(12)
C8 0.0374(14) 0.0543(19) 0.0633(18) 0.0125(16) 0.0189(13) 0.0175(14)
C9 0.0425(15) 0.0546(19) 0.0572(18) 0.0156(16) 0.0142(14) 0.0090(15)
C10 0.0561(17) 0.0492(18) 0.0356(14) 0.0114(13) 0.0157(13) 0.0042(15)
C11 0.0625(18) 0.0562(19) 0.0464(15) 0.0152(15) 0.0233(14) 0.0045(17)
C12 0.0463(13) 0.0502(18) 0.0505(14) -0.0069(13) 0.0295(11) -0.0080(13)
C13 0.0412(13) 0.0412(17) 0.0617(16) -0.0020(14) 0.0276(12) 0.0016(13)
C14 0.0647(17) 0.077(3) 0.085(2) -0.0070(19) 0.0479(15) 0.0138(18)
C15 0.0627(18) 0.091(3) 0.107(3) -0.006(2) 0.0461(17) 0.027(2)
C16 0.0348(15) 0.055(2) 0.097(3) 0.0017(19) 0.0188(16) 0.0160(15)
C17 0.0314(13) 0.0375(16) 0.071(2) -0.0026(15) 0.0153(14) 0.0013(13)
C18 0.0320(12) 0.0290(13) 0.0578(15) -0.0041(13) 0.0176(11) -0.0007(12)
C19 0.0540(19) 0.065(2) 0.069(2) 0.0071(19) 0.0136(18) -0.0001(18)
C20 0.050(2) 0.080(3) 0.090(3) 0.032(2) 0.002(2) 0.017(2)
C21 0.0390(14) 0.0541(17) 0.0450(14) 0.0009(14) 0.0089(12) 0.0018(13)
C22 0.0610(19) 0.088(2) 0.0626(19) -0.0157(18) 0.0056(17) 0.0023(19)
C23 0.070(2) 0.117(3) 0.072(2) -0.006(2) 0.0060(19) -0.004(2)
C24 0.0592(19) 0.109(3) 0.079(2) 0.029(2) 0.0130(17) 0.004(2)
C25 0.0552(17) 0.076(2) 0.088(2) 0.0247(18) 0.0253(16) 0.0121(17)
C26 0.0466(15) 0.0560(17) 0.0634(17) 0.0096(15) 0.0181(13) 0.0048(14)
C27 0.0718(16) 0.0433(15) 0.0396(12) 0.0128(12) 0.0297(11) 0.0113(14)
C28 0.0722(17) 0.0544(18) 0.0605(16) 0.0031(14) 0.0359(13) 0.0031(15)
C29 0.0886(18) 0.087(2) 0.0831(18) 0.0118(18) 0.0564(14) 0.0135(19)
C30 0.118(2) 0.116(3) 0.0729(18) 0.006(2) 0.0577(16) 0.028(2)
C31 0.122(2) 0.138(3) 0.0575(18) -0.001(2) 0.0391(18) 0.031(2)
C32 0.095(2) 0.107(2) 0.0510(17) 0.0033(18) 0.0275(16) 0.031(2)
N1 0.0317(11) 0.0386(13) 0.0519(13) -0.0008(11) 0.0171(10) 0.0035(10)
N2 0.0443(12) 0.0384(13) 0.0415(12) 0.0009(11) 0.0160(10) 0.0018(11)
N3 0.0378(10) 0.0367(13) 0.0397(11) 0.0032(9) 0.0195(9) -0.0015(10)
O1 0.0411(9) 0.0415(11) 0.0394(9) 0.0063(8) 0.0210(7) 0.0083(8)
O2 0.0650(13) 0.0503(12) 0.0425(11) 0.0129(10) 0.0144(10) -0.0021(11)
O3 0.0327(9) 0.0456(11) 0.0434(10) 0.0031(9) 0.0158(8) 0.0106(8)
O4 0.0409(11) 0.0622(14) 0.0625(14) 0.0147(12) 0.0069(11) 0.0156(11)
O5 0.0395(9) 0.0278(9) 0.0437(9) -0.0073(8) 0.0190(7) -0.0037(8)
O6 0.0426(9) 0.0301(9) 0.0391(9) 0.0044(8) 0.0152(8) 0.0087(8)
O7 0.0412(11) 0.0305(10) 0.0555(12) -0.0042(9) 0.0016(10) -0.0003(9)
O8 0.0656(11) 0.0323(10) 0.0417(9) 0.0069(8) 0.0303(8) 0.0114(9)
P1 0.0348(3) 0.0248(3) 0.0324(3) 0.0001(3) 0.0110(3) 0.0037(3)

loop_
_atom_type_symbol
_atom_type_description
_atom_type_scat_dispersion_real
_atom_type_scat_dispersion_imag
_atom_type_scat_source
C C 0.0033 0.0016 'International Tables Vol C Tables 4.2.6.8 and 6.1.1.4'
H H 0.0000 0.0000 'International Tables Vol C Tables 4.2.6.8 and 6.1.1.4'
Ho Ho -0.2175 4.6783 'International Tables Vol C Tables 4.2.6.8 and 6.1.1.4'
N N 0.0061 0.0033 'International Tables Vol C Tables 4.2.6.8 and 6.1.1.4'
O O 0.0106 0.0060 'International Tables Vol C Tables 4.2.6.8 and 6.1.1.4'
P P 0.1023 0.0942 'International Tables Vol C Tables 4.2.6.8 and 6.1.1.4'

loop_
_geom_angle_atom_site_label_1
_geom_angle_atom_site_label_2
_geom_angle_atom_site_label_3
_geom_angle
_geom_angle_site_symmetry_1
_geom_angle_site_symmetry_3
O1 Ho1 O3 81.91(8) . .
O1 Ho1 O6 92.12(7) . 2_656
O3 Ho1 O6 101.38(7) . 2_656
O1 Ho1 O5 99.51(7) . .
O3 Ho1 O5 91.96(7) . .
O6 Ho1 O5 163.44(6) 2_656 .
O1 Ho1 N3 152.42(7) . .
O3 Ho1 N3 71.78(8) . .
O6 Ho1 N3 85.26(8) 2_656 .
O5 Ho1 N3 89.71(8) . .
O1 Ho1 N1 72.69(8) . .
O3 Ho1 N1 153.66(8) . .
O6 Ho1 N1 86.63(8) 2_656 .
O5 Ho1 N1 85.63(7) . .
N3 Ho1 N1 134.31(8) . .
O1 Ho1 N2 139.77(8) . .
O3 Ho1 N2 138.31(9) . .
O6 Ho1 N2 81.83(7) 2_656 .
O5 Ho1 N2 81.68(7) . .
N3 Ho1 N2 67.06(8) . .
N1 Ho1 N2 67.29(9) . .
O1 C1 C6 122.9(3) . .
O1 C1 C2 120.2(3) . .
C6 C1 C2 116.9(3) . .
C3 C2 O2 118.3(3) . .
C3 C2 C1 121.1(3) . .
O2 C2 C1 120.6(3) . .
C2 C3 C4 121.2(3) . .
C2 C3 H3 119.4 . .
C4 C3 H3 119.4 . .
C5 C4 C3 119.6(4) . .
C5 C4 H4 120.2 . .
C3 C4 H4 120.2 . .
C4 C5 C6 120.4(3) . .
C4 C5 H5 119.8 . .
C6 C5 H5 119.8 . .
C1 C6 C5 120.7(3) . .
C1 C6 C7 122.6(3) . .
C5 C6 C7 116.6(3) . .
N1 C7 C6 127.2(3) . .
N1 C7 H7 116.4 . .
C6 C7 H7 116.4 . .
C9 C8 N1 111.3(3) . .
C9 C8 H8A 109.4 . .
N1 C8 H8A 109.4 . .
C9 C8 H8B 109.4 . .
N1 C8 H8B 109.4 . .
H8A C8 H8B 108.0 . .
N2 C9 C8 110.5(2) . .
N2 C9 H9A 109.5 . .
C8 C9 H9A 109.5 . .
N2 C9 H9B 109.5 . .
C8 C9 H9B 109.5 . .
H9A C9 H9B 108.1 . .
N2 C10 C11 109.0(2) . .
N2 C10 H10A 109.9 . .
C11 C10 H10A 109.9 . .
N2 C10 H10B 109.9 . .
C11 C10 H10B 109.9 . .
H10A C10 H10B 108.3 . .
N3 C11 C10 109.0(3) . .
N3 C11 H11A 109.9 . .
C10 C11 H11A 109.9 . .
N3 C11 H11B 109.9 . .
C10 C11 H11B 109.9 . .
H11A C11 H11B 108.3 . .
N3 C12 C13 127.9(3) . .
N3 C12 H12 116.1 . .
C13 C12 H12 116.1 . .
C18 C13 C14 119.8(3) . .
C18 C13 C12 122.6(3) . .
C14 C13 C12 117.6(3) . .
C15 C14 C13 121.3(4) . .
C15 C14 H14 119.4 . .
C13 C14 H14 119.4 . .
C14 C15 C16 119.7(4) . .
C14 C15 H15 120.1 . .
C16 C15 H15 120.1 . .
C17 C16 C15 120.8(3) . .
C17 C16 H16 119.6 . .
C15 C16 H16 119.6 . .
O4 C17 C16 124.6(3) . .
O4 C17 C18 114.3(3) . .
C16 C17 C18 121.2(3) . .
O3 C18 C13 122.9(2) . .
O3 C18 C17 119.9(3) . .
C13 C18 C17 117.2(3) . .
O2 C19 H19A 109.5 . .
O2 C19 H19B 109.5 . .
H19A C19 H19B 109.5 . .
O2 C19 H19C 109.5 . .
H19A C19 H19C 109.5 . .
H19B C19 H19C 109.5 . .
O4 C20 H20A 109.5 . .
O4 C20 H20B 109.5 . .
H20A C20 H20B 109.5 . .
O4 C20 H20C 109.5 . .
H20A C20 H20C 109.5 . .
H20B C20 H20C 109.5 . .
C26 C21 C22 121.4(3) . .
C26 C21 O7 123.3(3) . .
C22 C21 O7 115.3(3) . .
C21 C22 C23 119.7(4) . .
C21 C22 H22 120.2 . .
C23 C22 H22 120.2 . .
C24 C23 C22 119.5(4) . .
C24 C23 H23 120.3 . .
C22 C23 H23 120.3 . .
C23 C24 C25 121.0(4) . .
C23 C24 H24 119.5 . .
C25 C24 H24 119.5 . .
C24 C25 C26 120.1(4) . .
C24 C25 H25 120.0 . .
C26 C25 H25 120.0 . .
C21 C26 C25 118.3(3) . .
C21 C26 H26 120.9 . .
C25 C26 H26 120.9 . .
C32 C27 C28 122.9(4) . .
C32 C27 O8 118.2(3) . .
C28 C27 O8 118.8(3) . .
C27 C28 C29 118.4(3) . .
C27 C28 H28 120.8 . .
C29 C28 H28 120.8 . .
C30 C29 C28 119.8(4) . .
C30 C29 H29 120.1 . .
C28 C29 H29 120.1 . .
C31 C30 C29 120.4(5) . .
C31 C30 H30 119.8 . .
C29 C30 H30 119.8 . .
C30 C31 C32 120.0(4) . .
C30 C31 H31 120.0 . .
C32 C31 H31 120.0 . .
C27 C32 C31 118.4(4) . .
C27 C32 H32 120.8 . .
C31 C32 H32 120.8 . .
C7 N1 C8 115.4(3) . .
C7 N1 Ho1 129.27(19) . .
C8 N1 Ho1 115.3(2) . .
C9 N2 C10 113.2(2) . .
C9 N2 Ho1 112.2(2) . .
C10 N2 Ho1 110.68(17) . .
C9 N2 H2 106.8 . .
C10 N2 H2 106.8 . .
Ho1 N2 H2 106.8 . .
C12 N3 C11 115.8(3) . .
C12 N3 Ho1 128.0(2) . .
C11 N3 Ho1 115.8(2) . .
C1 O1 Ho1 142.45(17) . .
C2 O2 C19 115.1(3) . .
C18 O3 Ho1 141.94(18) . .
C17 O4 C20 117.9(3) . .
P1 O5 Ho1 140.59(13) . .
P1 O6 Ho1 155.86(14) . 2_646
C21 O7 P1 126.2(2) . .
C27 O8 P1 124.08(19) . .
O5 P1 O6 118.73(11) . .
O5 P1 O8 105.76(11) . .
O6 P1 O8 110.76(12) . .
O5 P1 O7 110.85(13) . .
O6 P1 O7 104.63(11) . .
O8 P1 O7 105.43(12) . .

loop_
_geom_bond_atom_site_label_1
_geom_bond_atom_site_label_2
_geom_bond_distance
_geom_bond_site_symmetry_2
Ho1 O1 2.176(2) .
Ho1 O3 2.1936(18) .
Ho1 O6 2.2401(18) 2_656
Ho1 O5 2.2522(18) .
Ho1 N3 2.518(3) .
Ho1 N1 2.519(3) .
Ho1 N2 2.526(2) .
C1 O1 1.303(4) .
C1 C6 1.399(4) .
C1 C2 1.404(4) .
C2 C3 1.369(5) .
C2 O2 1.375(4) .
C3 C4 1.376(5) .
C3 H3 0.9300 .
C4 C5 1.356(5) .
C4 H4 0.9300 .
C5 C6 1.404(5) .
C5 H5 0.9300 .
C6 C7 1.443(4) .
C7 N1 1.267(4) .
C7 H7 0.9300 .
C8 C9 1.470(5) .
C8 N1 1.477(4) .
C8 H8A 0.9700 .
C8 H8B 0.9700 .
C9 N2 1.445(4) .
C9 H9A 0.9700 .
C9 H9B 0.9700 .
C10 N2 1.450(4) .
C10 C11 1.494(5) .
C10 H10A 0.9700 .
C10 H10B 0.9700 .
C11 N3 1.467(4) .
C11 H11A 0.9700 .
C11 H11B 0.9700 .
C12 N3 1.278(4) .
C12 C13 1.422(4) .
C12 H12 0.9300 .
C13 C18 1.393(5) .
C13 C14 1.407(5) .
C14 C15 1.356(5) .
C14 H14 0.9300 .
C15 C16 1.370(6) .
C15 H15 0.9300 .
C16 C17 1.367(5) .
C16 H16 0.9300 .
C17 O4 1.360(5) .
C17 C18 1.419(4) .
C18 O3 1.299(4) .
C19 O2 1.410(5) .
C19 H19A 0.9600 .
C19 H19B 0.9600 .
C19 H19C 0.9600 .
C20 O4 1.419(4) .
C20 H20A 0.9600 .
C20 H20B 0.9600 .
C20 H20C 0.9600 .
C21 C26 1.367(5) .
C21 C22 1.370(5) .
C21 O7 1.392(3) .
C22 C23 1.376(6) .
C22 H22 0.9300 .
C23 C24 1.353(7) .
C23 H23 0.9300 .
C24 C25 1.372(6) .
C24 H24 0.9300 .
C25 C26 1.384(5) .
C25 H25 0.9300 .
C26 H26 0.9300 .
C27 C32 1.342(4) .
C27 C28 1.355(5) .
C27 O8 1.392(4) .
C28 C29 1.378(6) .
C28 H28 0.9300 .
C29 C30 1.362(5) .
C29 H29 0.9300 .
C30 C31 1.361(7) .
C30 H30 0.9300 .
C31 C32 1.378(7) .
C31 H31 0.9300 .
C32 H32 0.9300 .
N2 H2 0.9100 .
O5 P1 1.464(2) .
O6 P1 1.4788(19) .
O6 Ho1 2.2402(18) 2_646
O7 P1 1.580(2) .
O8 P1 1.566(2) .

loop_
_geom_torsion_atom_site_label_1
_geom_torsion_atom_site_label_2
_geom_torsion_atom_site_label_3
_geom_torsion_atom_site_label_4
_geom_torsion
_geom_torsion_site_symmetry_1
O1 C1 C2 C3 176.1(3) .
C6 C1 C2 C3 -4.2(4) .
O1 C1 C2 O2 -1.2(4) .
C6 C1 C2 O2 178.5(3) .
O2 C2 C3 C4 179.9(3) .
C1 C2 C3 C4 2.6(5) .
C2 C3 C4 C5 -0.8(6) .
C3 C4 C5 C6 0.9(6) .
O1 C1 C6 C5 -176.0(3) .
C2 C1 C6 C5 4.3(4) .
O1 C1 C6 C7 7.4(4) .
C2 C1 C6 C7 -172.2(3) .
C4 C5 C6 C1 -2.8(5) .
C4 C5 C6 C7 173.9(3) .
C1 C6 C7 N1 7.0(5) .
C5 C6 C7 N1 -169.7(3) .
N1 C8 C9 N2 53.3(4) .
N2 C10 C11 N3 -58.0(3) .
N3 C12 C13 C18 6.7(5) .
N3 C12 C13 C14 -175.2(3) .
C18 C13 C14 C15 -0.7(5) .
C12 C13 C14 C15 -178.8(4) .
C13 C14 C15 C16 2.0(6) .
C14 C15 C16 C17 -0.6(6) .
C15 C16 C17 O4 179.6(3) .
C15 C16 C17 C18 -2.3(5) .
C14 C13 C18 O3 176.4(3) .
C12 C13 C18 O3 -5.5(5) .
C14 C13 C18 C17 -2.1(4) .
C12 C13 C18 C17 176.0(3) .
O4 C17 C18 O3 3.3(4) .
C16 C17 C18 O3 -175.0(3) .
O4 C17 C18 C13 -178.2(3) .
C16 C17 C18 C13 3.5(4) .
C26 C21 C22 C23 1.6(7) .
O7 C21 C22 C23 -179.4(4) .
C21 C22 C23 C24 0.6(8) .
C22 C23 C24 C25 -2.2(8) .
C23 C24 C25 C26 1.8(8) .
C22 C21 C26 C25 -2.0(6) .
O7 C21 C26 C25 179.1(4) .
C24 C25 C26 C21 0.3(7) .
C32 C27 C28 C29 0.7(6) .
O8 C27 C28 C29 -176.1(3) .
C27 C28 C29 C30 -0.9(6) .
C28 C29 C30 C31 -0.5(8) .
C29 C30 C31 C32 2.1(9) .
C28 C27 C32 C31 0.8(7) .
O8 C27 C32 C31 177.7(4) .
C30 C31 C32 C27 -2.2(8) .
C6 C7 N1 C8 171.6(3) .
C6 C7 N1 Ho1 -8.6(5) .
C9 C8 N1 C7 149.4(3) .
C9 C8 N1 Ho1 -30.5(3) .
O1 Ho1 N1 C7 -0.4(2) .
O3 Ho1 N1 C7 15.4(4) .
O6 Ho1 N1 C7 -93.7(3) 2_656
O5 Ho1 N1 C7 101.0(3) .
N3 Ho1 N1 C7 -173.7(2) .
N2 Ho1 N1 C7 -176.2(3) .
O1 Ho1 N1 C8 179.4(2) .
O3 Ho1 N1 C8 -164.78(19) .
O6 Ho1 N1 C8 86.1(2) 2_656
O5 Ho1 N1 C8 -79.2(2) .
N3 Ho1 N1 C8 6.1(2) .
N2 Ho1 N1 C8 3.59(19) .
C8 C9 N2 C10 -176.1(3) .
C8 C9 N2 Ho1 -50.0(3) .
C11 C10 N2 C9 -178.5(3) .
C11 C10 N2 Ho1 54.6(3) .
O1 Ho1 N2 C9 17.9(3) .
O3 Ho1 N2 C9 -163.60(19) .
O6 Ho1 N2 C9 -65.6(2) 2_656
O5 Ho1 N2 C9 112.8(2) .
N3 Ho1 N2 C9 -153.9(2) .
N1 Ho1 N2 C9 24.1(2) .
O1 Ho1 N2 C10 145.48(18) .
O3 Ho1 N2 C10 -36.1(2) .
O6 Ho1 N2 C10 61.90(19) 2_656
O5 Ho1 N2 C10 -119.6(2) .
N3 Ho1 N2 C10 -26.39(18) .
N1 Ho1 N2 C10 151.7(2) .
C13 C12 N3 C11 -177.1(3) .
C13 C12 N3 Ho1 10.2(4) .
C10 C11 N3 C12 -140.5(3) .
C10 C11 N3 Ho1 33.1(3) .
O1 Ho1 N3 C12 -0.1(3) .
O3 Ho1 N3 C12 -18.3(2) .
O6 Ho1 N3 C12 85.4(2) 2_656
O5 Ho1 N3 C12 -110.4(2) .
N1 Ho1 N3 C12 166.0(2) .
N2 Ho1 N3 C12 168.5(3) .
O1 Ho1 N3 C11 -172.81(18) .
O3 Ho1 N3 C11 169.1(2) .
O6 Ho1 N3 C11 -87.3(2) 2_656
O5 Ho1 N3 C11 76.9(2) .
N1 Ho1 N3 C11 -6.7(2) .
N2 Ho1 N3 C11 -4.19(19) .
C6 C1 O1 Ho1 -24.4(4) .
C2 C1 O1 Ho1 155.2(2) .
O3 Ho1 O1 C1 -155.0(3) .
O6 Ho1 O1 C1 103.8(3) 2_656
O5 Ho1 O1 C1 -64.4(3) .
N3 Ho1 O1 C1 -172.4(2) .
N1 Ho1 O1 C1 18.0(3) .
N2 Ho1 O1 C1 24.0(3) .
C3 C2 O2 C19 120.4(3) .
C1 C2 O2 C19 -62.2(4) .
C13 C18 O3 Ho1 -19.1(5) .
C17 C18 O3 Ho1 159.3(2) .
O1 Ho1 O3 C18 -146.6(3) .
O6 Ho1 O3 C18 -56.1(3) 2_656
O5 Ho1 O3 C18 114.0(3) .
N3 Ho1 O3 C18 25.0(3) .
N1 Ho1 O3 C18 -161.9(3) .
N2 Ho1 O3 C18 34.4(3) .
C16 C17 O4 C20 3.9(5) .
C18 C17 O4 C20 -174.3(3) .
O1 Ho1 O5 P1 30.38(17) .
O3 Ho1 O5 P1 112.50(17) .
O6 Ho1 O5 P1 -103.6(3) 2_656
N3 Ho1 O5 P1 -175.74(16) .
N1 Ho1 O5 P1 -41.23(17) .
N2 Ho1 O5 P1 -108.89(17) .
C26 C21 O7 P1 -32.8(5) .
C22 C21 O7 P1 148.3(3) .
C32 C27 O8 P1 102.9(3) .
C28 C27 O8 P1 -80.1(4) .
Ho1 O5 P1 O6 98.70(18) .
Ho1 O5 P1 O8 -26.39(19) .
Ho1 O5 P1 O7 -140.17(15) .
Ho1 O6 P1 O5 46.5(3) 2_646
Ho1 O6 P1 O8 169.1(2) 2_646
Ho1 O6 P1 O7 -77.8(3) 2_646
C27 O8 P1 O5 166.8(2) .
C27 O8 P1 O6 36.9(2) .
C27 O8 P1 O7 -75.7(2) .
C21 O7 P1 O5 64.5(3) .
C21 O7 P1 O6 -166.3(3) .
C21 O7 P1 O8 -49.5(3) .
